data_7038349
loop_
_publ_author_name
'Gehring, Henrike'
'Metzinger, Ramona'
'Braun, Beatrice'
'Herwig, Christian'
'Harder, Sjoerd'
'Ray, Kallol'
'Limberg, Christian'

_publ_section_title
;
 An iron(ii) hydride complex of a ligand with two adjacent \b-diketiminate
 binding sites and its reactivity.
;
_journal_issue 7
_journal_name_full 'Dalton transactions (Cambridge, England : 2003)'
_journal_page_first 2989
_journal_page_last 2996
_journal_paper_doi 10.1039/c5dt04266f
_journal_volume 45
_journal_year 2016
_chemical_formula_moiety 'C78 H51 Br2 Fe2 N5'
_chemical_formula_sum 'C78 H51 Br2 Fe2 N5'
_chemical_formula_weight 861.37
_chemical_name_systematic
; 
 ? 
;
_space_group_IT_number 110
_symmetry_cell_setting tetragonal
_symmetry_Int_Tables_number 110
_symmetry_space_group_name_Hall 'I 4bw -2c'
_symmetry_space_group_name_H-M 'I 41 c d'
_atom_sites_solution_hydrogens geom
_atom_sites_solution_primary direct
_atom_sites_solution_secondary difmap
_audit_creation_method SHELXL-97
_audit_update_record
;
2015-12-08 deposited with the CCDC.
2015-12-30 downloaded from the CCDC.
;
_cell_angle_alpha 90.00
_cell_angle_beta 90.00
_cell_angle_gamma 90.00
_cell_formula_units_Z 8
_cell_length_a 15.8933(5)
_cell_length_b 15.8933(5)
_cell_length_c 30.3180(12)
_cell_measurement_reflns_used 13460
_cell_measurement_temperature 100(2)
_cell_measurement_theta_max 26.55
_cell_measurement_theta_min 3.51
_cell_volume 7658.2(5)
_computing_cell_refinement 'X-AREA (Stoe & Cie, 2002)'
_computing_data_collection 'X-AREA (Stoe & Cie, 2002)'
_computing_data_reduction 'X-RED (Stoe & Cie, 2002)'
_computing_molecular_graphics 'Ortep-3 (Farrugia, 1999)'
_computing_publication_material 'PLATON, 1990'
_computing_structure_refinement 'SHELXL97 (Sheldrick, 1997)'
_computing_structure_solution 'SHELXS97 (Sheldrick, 1997)'
_diffrn_ambient_temperature 100(2)
_diffrn_measured_fraction_theta_full 0.993
_diffrn_measured_fraction_theta_max 0.993
_diffrn_measurement_device_type 'STOE IPDS 2THETA'
_diffrn_measurement_method 'rotation method'
_diffrn_radiation_monochromator graphite
_diffrn_radiation_source 'fine-focus sealed tube'
_diffrn_radiation_type MoK\a
_diffrn_radiation_wavelength 0.71073
_diffrn_reflns_av_R_equivalents 0.0803
_diffrn_reflns_av_sigmaI/netI 0.0514
_diffrn_reflns_limit_h_max 18
_diffrn_reflns_limit_h_min -7
_diffrn_reflns_limit_k_max 19
_diffrn_reflns_limit_k_min -19
_diffrn_reflns_limit_l_max 31
_diffrn_reflns_limit_l_min -36
_diffrn_reflns_number 12940
_diffrn_reflns_theta_full 26.00
_diffrn_reflns_theta_max 26.00
_diffrn_reflns_theta_min 3.50
_diffrn_standards_decay_% 'no decay'
_exptl_absorpt_coefficient_mu 2.879
_exptl_absorpt_correction_T_max 0.4594
_exptl_absorpt_correction_T_min 0.3387
_exptl_absorpt_correction_type multi-scan
_exptl_absorpt_process_details 'Spek, 2003'
_exptl_crystal_colour orange
_exptl_crystal_density_diffrn 1.494
_exptl_crystal_density_method 'not measured'
_exptl_crystal_description block
_exptl_crystal_F_000 3536
_exptl_crystal_size_max 0.48
_exptl_crystal_size_mid 0.38
_exptl_crystal_size_min 0.32
_refine_diff_density_max 0.350
_refine_diff_density_min -0.328
_refine_diff_density_rms 0.068
_refine_ls_abs_structure_details 'Flack H D (1983), Acta Cryst. A39, 876-881'
_refine_ls_abs_structure_Flack -0.001(10)
_refine_ls_extinction_method none
_refine_ls_goodness_of_fit_ref 1.070
_refine_ls_hydrogen_treatment mixed
_refine_ls_matrix_type full
_refine_ls_number_parameters 224
_refine_ls_number_reflns 3524
_refine_ls_number_restraints 1
_refine_ls_restrained_S_all 1.070
_refine_ls_R_factor_all 0.0469
_refine_ls_R_factor_gt 0.0371
_refine_ls_shift/su_max 0.000
_refine_ls_shift/su_mean 0.000
_refine_ls_structure_factor_coef Fsqd
_refine_ls_weighting_details 'calc w=1/[\s^2^(Fo^2^)+(0.0273P)^2^+7.6864P] where P=(Fo^2^+2Fc^2^)/3'
_refine_ls_weighting_scheme calc
_refine_ls_wR_factor_gt 0.0631
_refine_ls_wR_factor_ref 0.0661
_reflns_number_gt 3135
_reflns_number_total 3524
_reflns_threshold_expression >2sigma(I)
_cod_depositor_comments
;

2018-12-07
Z value and formula fixed to values more according to usual
chemical conventions.                 miguel
;
_cod_original_formula_sum 'C312 H408 Br16 Fe16 N40'
_cod_original_formula_weight 6890.94
_cod_original_formula_moiety 'C312 H408 Br16 Fe16 N40'
_cod_original_formula_units_Z 1
_cod_data_source_file c5dt04266f2.cif
_cod_data_source_block hg193_complex1
_cod_database_code 7038349

loop_
_symmetry_equiv_pos_as_xyz
'x, y, z'
'-x, y, z+1/2'
'-x+1/2, -y+1/2, z+1/2'
'x+1/2, -y+1/2, z'
'-y, -x+1/2, z+3/4'
'y+1/2, -x, z+3/4'
'-y, x+1/2, z+1/4'
'y+1/2, x, z+1/4'
'x+1/2, y+1/2, z+1/2'
'-x+1/2, y+1/2, z+1'
'-x+1, -y+1, z+1'
'x+1, -y+1, z+1/2'
'-y+1/2, -x+1, z+5/4'
'y+1, -x+1/2, z+5/4'
'-y+1/2, x+1, z+3/4'
'y+1, x+1/2, z+3/4'

loop_
_atom_site_label
_atom_site_type_symbol
_atom_site_fract_x
_atom_site_fract_y
_atom_site_fract_z
_atom_site_U_iso_or_equiv
_atom_site_adp_type
_atom_site_occupancy
_atom_site_symmetry_multiplicity
_atom_site_calc_flag
_atom_site_refinement_flags
Br1 Br -0.54211(3) -0.89158(2) 0.164696(13) 0.02221(10) Uani 1 1 d .
Fe1 Fe -0.41313(3) -0.96051(4) 0.192816(19) 0.01584(13) Uani 1 1 d .
N1 N -0.30440(19) -0.90832(18) 0.17087(12) 0.0148(7) Uani 1 1 d .
N2 N -0.3605(2) -0.9797(2) 0.25275(12) 0.0177(8) Uani 1 1 d .
N3 N -0.5000 -1.0000 0.26046(17) 0.0178(11) Uani 1 2 d S
C1 C -0.2780(3) -0.9903(3) 0.26085(15) 0.0215(10) Uani 1 1 d .
C2 C -0.2191(2) -0.9656(3) 0.22958(14) 0.0201(9) Uani 1 1 d .
H2A H -0.1626 -0.9807 0.2360 0.024 Uiso 1 1 calc R
C3 C -0.2307(2) -0.9215(2) 0.18964(15) 0.0157(8) Uani 1 1 d .
C4 C -0.2454(3) -1.0298(3) 0.30283(16) 0.0301(11) Uani 1 1 d .
H4A H -0.2820 -1.0767 0.3113 0.045 Uiso 1 1 calc R
H4B H -0.2449 -0.9876 0.3264 0.045 Uiso 1 1 calc R
H4C H -0.1881 -1.0506 0.2980 0.045 Uiso 1 1 calc R
C5 C -0.1514(2) -0.8889(3) 0.16722(18) 0.0236(9) Uani 1 1 d .
H5A H -0.1460 -0.9148 0.1380 0.035 Uiso 1 1 calc R
H5B H -0.1022 -0.9031 0.1852 0.035 Uiso 1 1 calc R
H5C H -0.1551 -0.8276 0.1640 0.035 Uiso 1 1 calc R
C6 C -0.4261(3) -0.9921(2) 0.28262(14) 0.0168(8) Uani 1 1 d .
C7 C -0.4252(3) -0.9903(2) 0.32895(15) 0.0188(9) Uani 1 1 d .
H7A H -0.3740 -0.9827 0.3447 0.023 Uiso 1 1 calc R
C8 C -0.5000 -1.0000 0.3509(2) 0.0183(13) Uani 1 2 d S
H8 H -0.5000 -1.0000 0.3823 0.022 Uiso 1 2 calc SR
C9 C -0.3070(2) -0.8510(2) 0.13342(14) 0.0154(8) Uani 1 1 d .
C10 C -0.2978(2) -0.8808(2) 0.09027(14) 0.0156(8) Uani 1 1 d .
C11 C -0.2965(3) -0.8222(3) 0.05602(15) 0.0218(9) Uani 1 1 d .
H11A H -0.2908 -0.8415 0.0265 0.026 Uiso 1 1 calc R
C12 C -0.3034(3) -0.7371(3) 0.06391(15) 0.0234(9) Uani 1 1 d .
H12A H -0.3003 -0.6981 0.0402 0.028 Uiso 1 1 calc R
C13 C -0.3149(3) -0.7093(3) 0.10647(15) 0.0220(9) Uani 1 1 d .
H13A H -0.3204 -0.6506 0.1117 0.026 Uiso 1 1 calc R
C14 C -0.3188(3) -0.7642(3) 0.14203(15) 0.0173(9) Uani 1 1 d .
C15 C -0.3341(3) -0.7307(2) 0.18856(16) 0.0236(10) Uani 1 1 d .
H15A H -0.3454 -0.7798 0.2083 0.028 Uiso 1 1 calc R
C16 C -0.4116(3) -0.6730(3) 0.18980(18) 0.0303(10) Uani 1 1 d .
H16A H -0.4009 -0.6228 0.1719 0.045 Uiso 1 1 calc R
H16B H -0.4229 -0.6561 0.2203 0.045 Uiso 1 1 calc R
H16C H -0.4604 -0.7032 0.1780 0.045 Uiso 1 1 calc R
C17 C -0.2563(3) -0.6851(3) 0.20613(17) 0.0307(11) Uani 1 1 d .
H17A H -0.2085 -0.7240 0.2066 0.046 Uiso 1 1 calc R
H17B H -0.2674 -0.6648 0.2361 0.046 Uiso 1 1 calc R
H17C H -0.2432 -0.6372 0.1869 0.046 Uiso 1 1 calc R
C18 C -0.2919(3) -0.9736(3) 0.07962(15) 0.0222(10) Uani 1 1 d .
H18A H -0.2812 -1.0049 0.1077 0.027 Uiso 1 1 calc R
C19 C -0.3762(3) -1.0038(3) 0.0603(2) 0.0373(13) Uani 1 1 d .
H19A H -0.3876 -0.9738 0.0328 0.056 Uiso 1 1 calc R
H19B H -0.4214 -0.9925 0.0815 0.056 Uiso 1 1 calc R
H19C H -0.3732 -1.0644 0.0545 0.056 Uiso 1 1 calc R
C20 C -0.2201(3) -0.9929(3) 0.04753(17) 0.0275(11) Uani 1 1 d .
H20A H -0.1671 -0.9713 0.0596 0.041 Uiso 1 1 calc R
H20B H -0.2315 -0.9659 0.0191 0.041 Uiso 1 1 calc R
H20C H -0.2157 -1.0539 0.0434 0.041 Uiso 1 1 calc R

loop_
_atom_site_aniso_label
_atom_site_aniso_U_11
_atom_site_aniso_U_22
_atom_site_aniso_U_33
_atom_site_aniso_U_23
_atom_site_aniso_U_13
_atom_site_aniso_U_12
Br1 0.01769(19) 0.02238(19) 0.0266(3) 0.00826(18) -0.00426(19) -0.00134(17)
Fe1 0.0128(3) 0.0185(3) 0.0162(4) 0.0023(3) -0.0007(2) -0.0015(2)
N1 0.0160(15) 0.0173(16) 0.0110(19) 0.0004(14) -0.0009(14) -0.0014(12)
N2 0.0211(18) 0.0162(17) 0.016(2) 0.0008(14) 0.0051(14) 0.0045(13)
N3 0.021(3) 0.019(2) 0.013(3) 0.000 0.000 0.009(2)
C1 0.025(2) 0.016(2) 0.024(3) -0.0031(17) 0.0000(18) 0.0074(17)
C2 0.0195(19) 0.023(2) 0.018(2) -0.0058(17) -0.0032(17) 0.0087(17)
C3 0.0150(18) 0.0143(18) 0.018(2) -0.0020(17) -0.0000(16) 0.0017(15)
C4 0.027(2) 0.043(3) 0.020(3) 0.002(2) 0.001(2) 0.014(2)
C5 0.0166(18) 0.031(2) 0.023(2) -0.0010(19) -0.0018(19) -0.0021(17)
C6 0.028(2) 0.0118(19) 0.011(2) -0.0002(15) 0.0031(18) 0.0054(16)
C7 0.025(2) 0.0163(19) 0.015(2) 0.0010(16) -0.0022(18) 0.0002(16)
C8 0.031(3) 0.014(3) 0.010(3) 0.000 0.000 0.004(2)
C9 0.0134(18) 0.0184(19) 0.014(2) 0.0015(16) -0.0026(16) -0.0015(15)
C10 0.0157(19) 0.0148(19) 0.016(2) -0.0035(16) 0.0027(16) -0.0012(15)
C11 0.025(2) 0.026(2) 0.015(2) -0.0003(18) 0.0043(19) 0.0014(16)
C12 0.032(2) 0.021(2) 0.017(2) 0.0036(17) 0.0015(18) 0.0033(18)
C13 0.026(2) 0.0155(19) 0.024(3) -0.0030(18) 0.0065(19) -0.0012(17)
C14 0.0138(19) 0.020(2) 0.018(2) 0.0001(18) 0.0006(17) 0.0003(15)
C15 0.036(2) 0.014(2) 0.021(3) 0.0026(19) 0.003(2) 0.0025(17)
C16 0.034(2) 0.031(2) 0.025(3) -0.007(2) 0.009(2) 0.003(2)
C17 0.038(3) 0.031(3) 0.023(3) -0.005(2) -0.009(2) 0.000(2)
C18 0.034(3) 0.018(2) 0.015(2) -0.0033(18) 0.0010(19) -0.0018(18)
C19 0.039(3) 0.044(3) 0.029(3) -0.011(2) 0.008(3) -0.022(2)
C20 0.027(3) 0.026(2) 0.029(3) -0.005(2) -0.003(2) 0.0065(18)

loop_
_atom_type_symbol
_atom_type_description
_atom_type_scat_dispersion_real
_atom_type_scat_dispersion_imag
_atom_type_scat_source
C C 0.0033 0.0016 'International Tables Vol C Tables 4.2.6.8 and 6.1.1.4'
H H 0.0000 0.0000 'International Tables Vol C Tables 4.2.6.8 and 6.1.1.4'
Br Br -0.2901 2.4595 'International Tables Vol C Tables 4.2.6.8 and 6.1.1.4'
Fe Fe 0.3463 0.8444 'International Tables Vol C Tables 4.2.6.8 and 6.1.1.4'
N N 0.0061 0.0033 'International Tables Vol C Tables 4.2.6.8 and 6.1.1.4'

loop_
_geom_angle_atom_site_label_1
_geom_angle_atom_site_label_2
_geom_angle_atom_site_label_3
_geom_angle
_geom_angle_site_symmetry_1
_geom_angle_site_symmetry_3
Fe1 Br1 Fe1 73.36(2) . 11_324
N1 Fe1 N2 90.25(14) . .
N1 Fe1 Br1 114.29(9) . .
N2 Fe1 Br1 135.91(10) . .
N1 Fe1 Br1 119.68(9) . 11_324
N2 Fe1 Br1 105.71(10) . 11_324
Br1 Fe1 Br1 93.47(2) . 11_324
C3 N1 C9 117.5(3) . .
C3 N1 Fe1 123.4(3) . .
C9 N1 Fe1 119.2(2) . .
C1 N2 C6 126.4(4) . .
C1 N2 Fe1 125.8(3) . .
C6 N2 Fe1 107.2(3) . .
C6 N3 C6 120.8(5) 11_324 .
N2 C1 C2 119.8(4) . .
N2 C1 C4 122.7(4) . .
C2 C1 C4 117.4(4) . .
C1 C2 C3 129.7(4) . .
C1 C2 H2A 115.2 . .
C3 C2 H2A 115.2 . .
N1 C3 C2 124.4(4) . .
N1 C3 C5 119.2(4) . .
C2 C3 C5 116.4(3) . .
C1 C4 H4A 109.5 . .
C1 C4 H4B 109.5 . .
H4A C4 H4B 109.5 . .
C1 C4 H4C 109.5 . .
H4A C4 H4C 109.5 . .
H4B C4 H4C 109.5 . .
C3 C5 H5A 109.5 . .
C3 C5 H5B 109.5 . .
H5A C5 H5B 109.5 . .
C3 C5 H5C 109.5 . .
H5A C5 H5C 109.5 . .
H5B C5 H5C 109.5 . .
N3 C6 N2 109.8(4) . .
N3 C6 C7 120.3(4) . .
N2 C6 C7 129.7(4) . .
C8 C7 C6 118.3(4) . .
C8 C7 H7A 120.8 . .
C6 C7 H7A 120.8 . .
C7 C8 C7 121.9(6) . 11_324
C7 C8 H8 119.0 . .
C7 C8 H8 119.0 11_324 .
C10 C9 C14 121.1(4) . .
C10 C9 N1 120.9(3) . .
C14 C9 N1 118.0(4) . .
C9 C10 C11 118.1(4) . .
C9 C10 C18 122.4(4) . .
C11 C10 C18 119.4(4) . .
C12 C11 C10 121.7(4) . .
C12 C11 H11A 119.2 . .
C10 C11 H11A 119.2 . .
C13 C12 C11 119.2(4) . .
C13 C12 H12A 120.4 . .
C11 C12 H12A 120.4 . .
C12 C13 C14 122.2(4) . .
C12 C13 H13A 118.9 . .
C14 C13 H13A 118.9 . .
C13 C14 C9 117.6(4) . .
C13 C14 C15 120.3(3) . .
C9 C14 C15 122.1(4) . .
C17 C15 C14 111.0(4) . .
C17 C15 C16 110.9(4) . .
C14 C15 C16 111.0(4) . .
C17 C15 H15A 107.9 . .
C14 C15 H15A 107.9 . .
C16 C15 H15A 107.9 . .
C15 C16 H16A 109.5 . .
C15 C16 H16B 109.5 . .
H16A C16 H16B 109.5 . .
C15 C16 H16C 109.5 . .
H16A C16 H16C 109.5 . .
H16B C16 H16C 109.5 . .
C15 C17 H17A 109.5 . .
C15 C17 H17B 109.5 . .
H17A C17 H17B 109.5 . .
C15 C17 H17C 109.5 . .
H17A C17 H17C 109.5 . .
H17B C17 H17C 109.5 . .
C10 C18 C19 109.4(4) . .
C10 C18 C20 112.2(4) . .
C19 C18 C20 110.2(4) . .
C10 C18 H18A 108.3 . .
C19 C18 H18A 108.3 . .
C20 C18 H18A 108.3 . .
C18 C19 H19A 109.5 . .
C18 C19 H19B 109.5 . .
H19A C19 H19B 109.5 . .
C18 C19 H19C 109.5 . .
H19A C19 H19C 109.5 . .
H19B C19 H19C 109.5 . .
C18 C20 H20A 109.5 . .
C18 C20 H20B 109.5 . .
H20A C20 H20B 109.5 . .
C18 C20 H20C 109.5 . .
H20A C20 H20C 109.5 . .
H20B C20 H20C 109.5 . .

loop_
_geom_bond_atom_site_label_1
_geom_bond_atom_site_label_2
_geom_bond_distance
_geom_bond_site_symmetry_2
Br1 Fe1 2.4756(7) .
Br1 Fe1 2.5998(7) 11_324
Fe1 N1 2.029(3) .
Fe1 N2 2.024(4) .
Fe1 Br1 2.5998(7) 11_324
N1 C3 1.319(5) .
N1 C9 1.457(5) .
N2 C1 1.345(5) .
N2 C6 1.394(5) .
N3 C6 1.359(5) 11_324
N3 C6 1.359(5) .
C1 C2 1.389(6) .
C1 C4 1.511(6) .
C2 C3 1.411(6) .
C2 H2A 0.9500 .
C3 C5 1.523(5) .
C4 H4A 0.9800 .
C4 H4B 0.9800 .
C4 H4C 0.9800 .
C5 H5A 0.9800 .
C5 H5B 0.9800 .
C5 H5C 0.9800 .
C6 C7 1.405(6) .
C7 C8 1.372(5) .
C7 H7A 0.9500 .
C8 C7 1.372(5) 11_324
C8 H8 0.9500 .
C9 C10 1.399(6) .
C9 C14 1.416(5) .
C10 C11 1.395(6) .
C10 C18 1.513(6) .
C11 C12 1.378(6) .
C11 H11A 0.9500 .
C12 C13 1.376(6) .
C12 H12A 0.9500 .
C13 C14 1.388(6) .
C13 H13A 0.9500 .
C14 C15 1.528(6) .
C15 C17 1.529(6) .
C15 C16 1.536(6) .
C15 H15A 1.0000 .
C16 H16A 0.9800 .
C16 H16B 0.9800 .
C16 H16C 0.9800 .
C17 H17A 0.9800 .
C17 H17B 0.9800 .
C17 H17C 0.9800 .
C18 C19 1.539(6) .
C18 C20 1.531(6) .
C18 H18A 1.0000 .
C19 H19A 0.9800 .
C19 H19B 0.9800 .
C19 H19C 0.9800 .
C20 H20A 0.9800 .
C20 H20B 0.9800 .
C20 H20C 0.9800 .

loop_
_geom_torsion_atom_site_label_1
_geom_torsion_atom_site_label_2
_geom_torsion_atom_site_label_3
_geom_torsion_atom_site_label_4
_geom_torsion
_geom_torsion_site_symmetry_1
_geom_torsion_site_symmetry_4
Fe1 Br1 Fe1 N1 161.48(11) 11_324 .
Fe1 Br1 Fe1 N2 -80.30(14) 11_324 .
Fe1 Br1 Fe1 Br1 36.62(3) 11_324 11_324
N2 Fe1 N1 C3 20.8(3) . .
Br1 Fe1 N1 C3 163.0(3) . .
Br1 Fe1 N1 C3 -87.5(3) 11_324 .
N2 Fe1 N1 C9 -157.0(3) . .
Br1 Fe1 N1 C9 -14.9(3) . .
Br1 Fe1 N1 C9 94.6(3) 11_324 .
N1 Fe1 N2 C1 -27.0(3) . .
Br1 Fe1 N2 C1 -153.6(3) . .
Br1 Fe1 N2 C1 94.1(3) 11_324 .
N1 Fe1 N2 C6 161.4(3) . .
Br1 Fe1 N2 C6 34.9(3) . .
Br1 Fe1 N2 C6 -77.5(2) 11_324 .
C6 N2 C1 C2 -172.0(4) . .
Fe1 N2 C1 C2 18.0(6) . .
C6 N2 C1 C4 9.0(7) . .
Fe1 N2 C1 C4 -161.0(3) . .
N2 C1 C2 C3 6.8(7) . .
C4 C1 C2 C3 -174.2(4) . .
C9 N1 C3 C2 170.9(4) . .
Fe1 N1 C3 C2 -7.0(5) . .
C9 N1 C3 C5 -10.1(5) . .
Fe1 N1 C3 C5 172.0(3) . .
C1 C2 C3 N1 -12.8(7) . .
C1 C2 C3 C5 168.2(4) . .
C6 N3 C6 N2 -176.3(3) 11_324 .
C6 N3 C6 C7 -1.2(3) 11_324 .
C1 N2 C6 N3 -162.1(3) . .
Fe1 N2 C6 N3 9.4(3) . .
C1 N2 C6 C7 23.4(7) . .
Fe1 N2 C6 C7 -165.1(4) . .
N3 C6 C7 C8 2.4(5) . .
N2 C6 C7 C8 176.4(3) . .
C6 C7 C8 C7 -1.2(3) . 11_324
C3 N1 C9 C10 91.5(5) . .
Fe1 N1 C9 C10 -90.6(4) . .
C3 N1 C9 C14 -88.3(4) . .
Fe1 N1 C9 C14 89.7(4) . .
C14 C9 C10 C11 3.0(6) . .
N1 C9 C10 C11 -176.8(3) . .
C14 C9 C10 C18 -175.1(4) . .
N1 C9 C10 C18 5.2(6) . .
C9 C10 C11 C12 0.5(6) . .
C18 C10 C11 C12 178.7(4) . .
C10 C11 C12 C13 -2.4(6) . .
C11 C12 C13 C14 0.8(6) . .
C12 C13 C14 C9 2.6(6) . .
C12 C13 C14 C15 -178.3(4) . .
C10 C9 C14 C13 -4.5(6) . .
N1 C9 C14 C13 175.3(4) . .
C10 C9 C14 C15 176.4(4) . .
N1 C9 C14 C15 -3.8(6) . .
C13 C14 C15 C17 -72.3(5) . .
C9 C14 C15 C17 106.7(5) . .
C13 C14 C15 C16 51.6(5) . .
C9 C14 C15 C16 -129.4(4) . .
C9 C10 C18 C19 103.9(5) . .
C11 C10 C18 C19 -74.1(5) . .
C9 C10 C18 C20 -133.5(4) . .
C11 C10 C18 C20 48.4(5) . .
